data_7004283
loop_
_publ_author_name
'Kabir, Shariff E.'
'Raha, Arun K.'
'Hassan, Mohammad R.'
'Nicholson, Brian K.'
'Rosenberg, Edward'
'Sharmin, Ayesha'
'Salassa, Luca'

_publ_section_title
;
 Ruthenium and osmium carbonyl clusters incorporating stannylene and
 stannyl ligands
;
_journal_issue 32
_journal_name_full 'Dalton Transactions'
_journal_page_first 4212
_journal_page_last 4219
_journal_paper_doi 10.1039/b805024d
_journal_year 2008
_chemical_formula_moiety 'C55 H42 O6 P2 Ru3 S2 Sn, C H2 Cl2'
_chemical_formula_sum 'C56 H44 Cl2 O6 P2 Ru3 S2 Sn'
_chemical_formula_weight 1431.77
_chemical_name_systematic
;
?
;
_space_group_IT_number 2
_symmetry_cell_setting triclinic
_symmetry_space_group_name_Hall '-P 1'
_symmetry_space_group_name_H-M 'P -1'
_atom_sites_solution_hydrogens geom
_atom_sites_solution_primary direct
_atom_sites_solution_secondary difmap
_audit_creation_method SHELXL-97
_cell_angle_alpha 101.979(1)
_cell_angle_beta 103.852(1)
_cell_angle_gamma 92.297(1)
_cell_formula_units_Z 2
_cell_length_a 11.9706(3)
_cell_length_b 12.1970(3)
_cell_length_c 19.8844(5)
_cell_measurement_reflns_used 8192
_cell_measurement_temperature 89(2)
_cell_measurement_theta_max 26
_cell_measurement_theta_min 2
_cell_volume 2745.07(12)
_computing_structure_refinement 'SHELXL-97 (Sheldrick, 1997)'
_diffrn_ambient_temperature 89(2)
_diffrn_measured_fraction_theta_full 0.991
_diffrn_measured_fraction_theta_max 0.991
_diffrn_measurement_device_type 'Bruker SMART CCD'
_diffrn_radiation_monochromator graphite
_diffrn_radiation_source 'fine-focus sealed tube'
_diffrn_radiation_type MoK\a
_diffrn_radiation_wavelength 0.71073
_diffrn_reflns_av_R_equivalents 0.0200
_diffrn_reflns_av_sigmaI/netI 0.0274
_diffrn_reflns_limit_h_max 14
_diffrn_reflns_limit_h_min -14
_diffrn_reflns_limit_k_max 15
_diffrn_reflns_limit_k_min -15
_diffrn_reflns_limit_l_max 24
_diffrn_reflns_limit_l_min -24
_diffrn_reflns_number 26441
_diffrn_reflns_theta_full 26.31
_diffrn_reflns_theta_max 26.31
_diffrn_reflns_theta_min 1.08
_exptl_absorpt_coefficient_mu 1.540
_exptl_absorpt_correction_T_max 0.781
_exptl_absorpt_correction_T_min 0.700
_exptl_absorpt_correction_type empirical
_exptl_absorpt_process_details SADABS
_exptl_crystal_colour red
_exptl_crystal_density_diffrn 1.732
_exptl_crystal_density_method 'not measured'
_exptl_crystal_description needle
_exptl_crystal_F_000 1412
_exptl_crystal_size_max 0.28
_exptl_crystal_size_mid 0.18
_exptl_crystal_size_min 0.16
_refine_diff_density_max 0.678
_refine_diff_density_min -1.063
_refine_diff_density_rms 0.080
_refine_ls_extinction_method none
_refine_ls_goodness_of_fit_ref 1.015
_refine_ls_hydrogen_treatment constr
_refine_ls_matrix_type full
_refine_ls_number_parameters 649
_refine_ls_number_reflns 11038
_refine_ls_number_restraints 0
_refine_ls_restrained_S_all 1.015
_refine_ls_R_factor_all 0.0299
_refine_ls_R_factor_gt 0.0224
_refine_ls_shift/su_max 0.002
_refine_ls_shift/su_mean 0.000
_refine_ls_structure_factor_coef Fsqd
_refine_ls_weighting_details 'calc w=1/[\s^2^(Fo^2^)+(0.0180P)^2^+3.8844P] where P=(Fo^2^+2Fc^2^)/3'
_refine_ls_weighting_scheme calc
_refine_ls_wR_factor_gt 0.0501
_refine_ls_wR_factor_ref 0.0536
_reflns_number_gt 9692
_reflns_number_total 11038
_reflns_threshold_expression >2sigma(I)
_cod_data_source_file b805024d.txt
_cod_data_source_block akr29b
_cod_original_sg_symbol_H-M P-1
_cod_database_code 7004283

loop_
_symmetry_equiv_pos_as_xyz
'x, y, z'
'-x, -y, -z'

loop_
_atom_site_label
_atom_site_type_symbol
_atom_site_fract_x
_atom_site_fract_y
_atom_site_fract_z
_atom_site_U_iso_or_equiv
_atom_site_adp_type
_atom_site_occupancy
_atom_site_symmetry_multiplicity
_atom_site_calc_flag
_atom_site_refinement_flags
_atom_site_disorder_assembly
_atom_site_disorder_group
Sn1 Sn 0.173989(14) 0.494549(14) 0.311863(9) 0.01462(4) Uani 1 1 d . . .
Ru1 Ru 0.371809(16) 0.585594(16) 0.305915(10) 0.01296(5) Uani 1 1 d . . .
Ru2 Ru 0.472589(16) 0.764021(16) 0.256124(10) 0.01182(5) Uani 1 1 d . . .
Ru3 Ru 0.255906(16) 0.760605(16) 0.168740(10) 0.01176(5) Uani 1 1 d . . .
P1 P 0.48756(5) 0.95875(5) 0.27323(3) 0.01217(12) Uani 1 1 d . . .
P2 P 0.23579(5) 0.95223(5) 0.19121(3) 0.01255(12) Uani 1 1 d . . .
S2 S 0.29615(5) 0.76711(5) 0.29758(3) 0.01366(12) Uani 1 1 d . . .
S1 S 0.34669(5) 0.59924(5) 0.18684(3) 0.01337(12) Uani 1 1 d . . .
O1 O 0.45684(18) 0.35361(17) 0.28592(11) 0.0310(5) Uani 1 1 d . . .
O2 O 0.43987(18) 0.62317(17) 0.46613(10) 0.0304(5) Uani 1 1 d . . .
O3 O 0.64541(17) 0.76847(17) 0.39774(10) 0.0274(4) Uani 1 1 d . . .
O4 O 0.66622(16) 0.72756(16) 0.18096(10) 0.0261(4) Uani 1 1 d . . .
O5 O 0.33065(16) 0.76567(15) 0.03400(9) 0.0210(4) Uani 1 1 d . . .
O6 O -0.00140(17) 0.68314(18) 0.10327(11) 0.0300(5) Uani 1 1 d . . .
C1 C 0.4280(2) 0.4432(2) 0.29602(14) 0.0198(5) Uani 1 1 d . . .
C2 C 0.4123(2) 0.6098(2) 0.40508(14) 0.0187(5) Uani 1 1 d . . .
C3 C 0.5781(2) 0.7597(2) 0.34450(14) 0.0179(5) Uani 1 1 d . . .
C4 C 0.5917(2) 0.7430(2) 0.20848(13) 0.0181(5) Uani 1 1 d . . .
C5 C 0.2989(2) 0.7654(2) 0.08430(13) 0.0157(5) Uani 1 1 d . . .
C6 C 0.0939(2) 0.7125(2) 0.12939(13) 0.0186(5) Uani 1 1 d . . .
C7 C 0.3488(2) 1.0219(2) 0.27121(13) 0.0145(5) Uani 1 1 d . . .
H7A H 0.3234 1.0150 0.3141 0.017 Uiso 1 1 calc R . .
H7B H 0.3602 1.1031 0.2719 0.017 Uiso 1 1 calc R . .
C11 C 0.5814(2) 1.0280(2) 0.36012(13) 0.0154(5) Uani 1 1 d . . .
C12 C 0.5383(2) 1.0609(2) 0.41999(14) 0.0225(6) Uani 1 1 d . . .
H12 H 0.4573 1.0535 0.4152 0.027 Uiso 1 1 calc R . .
C13 C 0.6135(3) 1.1045(2) 0.48681(14) 0.0269(6) Uani 1 1 d . . .
H13 H 0.5833 1.1265 0.5271 0.032 Uiso 1 1 calc R . .
C14 C 0.7320(3) 1.1158(2) 0.49460(15) 0.0268(6) Uani 1 1 d . . .
H14 H 0.7828 1.1469 0.5399 0.032 Uiso 1 1 calc R . .
C15 C 0.7759(2) 1.0813(2) 0.43581(15) 0.0275(6) Uani 1 1 d . . .
H15 H 0.8570 1.0877 0.4411 0.033 Uiso 1 1 calc R . .
C16 C 0.7014(2) 1.0375(2) 0.36917(14) 0.0227(6) Uani 1 1 d . . .
H16 H 0.7323 1.0137 0.3293 0.027 Uiso 1 1 calc R . .
C21 C 0.5458(2) 1.0238(2) 0.21170(13) 0.0139(5) Uani 1 1 d . . .
C22 C 0.5443(2) 0.9628(2) 0.14356(13) 0.0164(5) Uani 1 1 d . . .
H22 H 0.5173 0.8851 0.1295 0.020 Uiso 1 1 calc R . .
C23 C 0.5823(2) 1.0155(2) 0.09634(14) 0.0213(6) Uani 1 1 d . . .
H23 H 0.5816 0.9733 0.0503 0.026 Uiso 1 1 calc R . .
C24 C 0.6211(2) 1.1287(2) 0.11561(15) 0.0238(6) Uani 1 1 d . . .
H24 H 0.6468 1.1641 0.0830 0.029 Uiso 1 1 calc R . .
C25 C 0.6223(2) 1.1908(2) 0.18326(15) 0.0219(6) Uani 1 1 d . . .
H25 H 0.6485 1.2686 0.1965 0.026 Uiso 1 1 calc R . .
C26 C 0.5853(2) 1.1392(2) 0.23131(14) 0.0166(5) Uani 1 1 d . . .
H26 H 0.5867 1.1817 0.2774 0.020 Uiso 1 1 calc R . .
C31 C 0.2420(2) 1.0237(2) 0.11999(13) 0.0155(5) Uani 1 1 d . . .
C32 C 0.3066(2) 1.1265(2) 0.13042(14) 0.0176(5) Uani 1 1 d . . .
H32 H 0.3547 1.1605 0.1761 0.021 Uiso 1 1 calc R . .
C33 C 0.3009(2) 1.1791(2) 0.07404(15) 0.0219(6) Uani 1 1 d . . .
H33 H 0.3456 1.2487 0.0814 0.026 Uiso 1 1 calc R . .
C34 C 0.2302(2) 1.1307(2) 0.00710(14) 0.0230(6) Uani 1 1 d . . .
H34 H 0.2270 1.1668 -0.0312 0.028 Uiso 1 1 calc R . .
C35 C 0.1642(2) 1.0291(2) -0.00372(14) 0.0233(6) Uani 1 1 d . . .
H35 H 0.1152 0.9961 -0.0493 0.028 Uiso 1 1 calc R . .
C36 C 0.1704(2) 0.9760(2) 0.05238(13) 0.0185(5) Uani 1 1 d . . .
H36 H 0.1254 0.9065 0.0448 0.022 Uiso 1 1 calc R . .
C41 C 0.0978(2) 0.9939(2) 0.20850(12) 0.0145(5) Uani 1 1 d . . .
C42 C 0.0514(2) 1.0902(2) 0.19007(13) 0.0177(5) Uani 1 1 d . . .
H42 H 0.0960 1.1404 0.1738 0.021 Uiso 1 1 calc R . .
C43 C -0.0596(2) 1.1134(2) 0.19532(14) 0.0213(6) Uani 1 1 d . . .
H43 H -0.0902 1.1793 0.1831 0.026 Uiso 1 1 calc R . .
C44 C -0.1255(2) 1.0394(2) 0.21860(14) 0.0239(6) Uani 1 1 d . . .
H44 H -0.2021 1.0537 0.2209 0.029 Uiso 1 1 calc R . .
C45 C -0.0794(2) 0.9449(2) 0.23847(15) 0.0247(6) Uani 1 1 d . . .
H45 H -0.1242 0.8952 0.2549 0.030 Uiso 1 1 calc R . .
C46 C 0.0322(2) 0.9226(2) 0.23436(14) 0.0196(5) Uani 1 1 d . . .
H46 H 0.0640 0.8588 0.2492 0.024 Uiso 1 1 calc R . .
C51 C 0.1905(2) 0.3529(2) 0.36272(13) 0.0181(5) Uani 1 1 d . . .
C52 C 0.0934(2) 0.2763(2) 0.35029(14) 0.0217(6) Uani 1 1 d . . .
H52 H 0.0213 0.2897 0.3222 0.026 Uiso 1 1 calc R . .
C53 C 0.1016(3) 0.1803(2) 0.37881(15) 0.0267(6) Uani 1 1 d . . .
H53 H 0.0356 0.1280 0.3691 0.032 Uiso 1 1 calc R . .
C54 C 0.2058(3) 0.1614(2) 0.42118(15) 0.0259(6) Uani 1 1 d . . .
H54 H 0.2113 0.0962 0.4405 0.031 Uiso 1 1 calc R . .
C55 C 0.3020(3) 0.2374(2) 0.43531(14) 0.0245(6) Uani 1 1 d . . .
H55 H 0.3731 0.2251 0.4650 0.029 Uiso 1 1 calc R . .
C56 C 0.2947(2) 0.3323(2) 0.40597(14) 0.0229(6) Uani 1 1 d . . .
H56 H 0.3613 0.3836 0.4155 0.028 Uiso 1 1 calc R . .
C61 C 0.0749(2) 0.6064(2) 0.36800(13) 0.0186(5) Uani 1 1 d . . .
C62 C 0.0211(3) 0.6923(2) 0.33984(15) 0.0266(6) Uani 1 1 d . . .
H62 H 0.0278 0.7016 0.2946 0.032 Uiso 1 1 calc R . .
C63 C -0.0420(3) 0.7647(3) 0.37676(16) 0.0315(7) Uani 1 1 d . . .
H63 H -0.0781 0.8225 0.3566 0.038 Uiso 1 1 calc R . .
C64 C -0.0524(3) 0.7526(3) 0.44296(16) 0.0286(6) Uani 1 1 d . . .
H64 H -0.0958 0.8016 0.4681 0.034 Uiso 1 1 calc R . .
C65 C 0.0009(3) 0.6686(3) 0.47203(15) 0.0289(6) Uani 1 1 d . . .
H65 H -0.0053 0.6603 0.5175 0.035 Uiso 1 1 calc R . .
C66 C 0.0638(2) 0.5959(2) 0.43476(14) 0.0248(6) Uani 1 1 d . . .
H66 H 0.0997 0.5383 0.4552 0.030 Uiso 1 1 calc R . .
C71 C 0.0661(2) 0.4338(2) 0.20532(13) 0.0181(5) Uani 1 1 d . . .
C72 C 0.1133(2) 0.3790(2) 0.15116(14) 0.0213(6) Uani 1 1 d . . .
H72 H 0.1927 0.3661 0.1619 0.026 Uiso 1 1 calc R . .
C73 C 0.0459(2) 0.3426(2) 0.08138(15) 0.0270(6) Uani 1 1 d . . .
H73 H 0.0791 0.3051 0.0451 0.032 Uiso 1 1 calc R . .
C74 C -0.0701(3) 0.3618(3) 0.06546(15) 0.0320(7) Uani 1 1 d . . .
H74 H -0.1161 0.3382 0.0180 0.038 Uiso 1 1 calc R . .
C75 C -0.1190(2) 0.4150(3) 0.11835(16) 0.0318(7) Uani 1 1 d . . .
H75 H -0.1986 0.4273 0.1073 0.038 Uiso 1 1 calc R . .
C76 C -0.0511(2) 0.4507(2) 0.18805(15) 0.0250(6) Uani 1 1 d . . .
H76 H -0.0852 0.4869 0.2242 0.030 Uiso 1 1 calc R . .
C81 C 0.3856(2) 0.5061(2) 0.11578(13) 0.0151(5) Uani 1 1 d . . .
C82 C 0.3054(2) 0.4792(2) 0.04944(13) 0.0169(5) Uani 1 1 d . . .
H82 H 0.2321 0.5084 0.0433 0.020 Uiso 1 1 calc R . .
C83 C 0.3341(2) 0.4090(2) -0.00776(13) 0.0191(5) Uani 1 1 d . . .
H83 H 0.2803 0.3902 -0.0530 0.023 Uiso 1 1 calc R . .
C84 C 0.4421(2) 0.3664(2) 0.00177(14) 0.0203(5) Uani 1 1 d . . .
H84 H 0.4618 0.3189 -0.0371 0.024 Uiso 1 1 calc R . .
C85 C 0.5207(2) 0.3935(2) 0.06808(14) 0.0190(5) Uani 1 1 d . . .
H85 H 0.5939 0.3642 0.0742 0.023 Uiso 1 1 calc R . .
C86 C 0.4929(2) 0.4634(2) 0.12580(14) 0.0175(5) Uani 1 1 d . . .
H86 H 0.5465 0.4815 0.1712 0.021 Uiso 1 1 calc R . .
C9 C 0.7239(4) 0.5005(3) 0.3871(2) 0.0509(10) Uani 1 1 d . . .
H9A H 0.7886 0.5488 0.4230 0.061 Uiso 1 1 calc R . .
H9B H 0.6508 0.5275 0.3961 0.061 Uiso 1 1 calc R . .
Cl1 Cl 0.73134(8) 0.51370(9) 0.30089(5) 0.0510(2) Uani 1 1 d . . .
Cl2 Cl 0.73075(13) 0.36099(10) 0.39696(7) 0.0906(5) Uani 1 1 d . . .

loop_
_atom_site_aniso_label
_atom_site_aniso_U_11
_atom_site_aniso_U_22
_atom_site_aniso_U_33
_atom_site_aniso_U_23
_atom_site_aniso_U_13
_atom_site_aniso_U_12
Sn1 0.01403(8) 0.01636(9) 0.01330(8) 0.00347(6) 0.00329(6) -0.00018(6)
Ru1 0.01335(10) 0.01335(10) 0.01258(9) 0.00330(7) 0.00374(7) 0.00106(7)
Ru2 0.01121(9) 0.01239(9) 0.01193(9) 0.00209(7) 0.00361(7) 0.00110(7)
Ru3 0.01151(9) 0.01221(9) 0.01124(9) 0.00185(7) 0.00301(7) 0.00060(7)
P1 0.0111(3) 0.0131(3) 0.0117(3) 0.0015(2) 0.0031(2) 0.0004(2)
P2 0.0112(3) 0.0138(3) 0.0128(3) 0.0025(2) 0.0037(2) 0.0014(2)
S2 0.0136(3) 0.0147(3) 0.0132(3) 0.0023(2) 0.0051(2) 0.0013(2)
S1 0.0150(3) 0.0125(3) 0.0126(3) 0.0018(2) 0.0043(2) 0.0014(2)
O1 0.0371(12) 0.0218(11) 0.0392(12) 0.0087(9) 0.0164(10) 0.0118(9)
O2 0.0391(12) 0.0323(11) 0.0162(10) 0.0053(8) 0.0009(9) -0.0002(9)
O3 0.0257(11) 0.0318(11) 0.0216(10) 0.0098(9) -0.0024(8) -0.0032(9)
O4 0.0231(10) 0.0292(11) 0.0295(11) 0.0041(9) 0.0149(9) 0.0050(8)
O5 0.0242(10) 0.0234(10) 0.0164(9) 0.0035(8) 0.0081(8) 0.0017(8)
O6 0.0183(10) 0.0367(12) 0.0302(11) 0.0035(9) 0.0015(8) -0.0059(9)
C1 0.0203(13) 0.0219(14) 0.0180(13) 0.0054(11) 0.0054(10) 0.0022(11)
C2 0.0174(13) 0.0167(13) 0.0219(14) 0.0058(10) 0.0039(10) -0.0008(10)
C3 0.0172(13) 0.0165(13) 0.0215(13) 0.0048(10) 0.0077(11) 0.0016(10)
C4 0.0210(13) 0.0141(12) 0.0178(13) 0.0028(10) 0.0034(11) 0.0011(10)
C5 0.0138(12) 0.0129(12) 0.0179(13) 0.0005(10) 0.0016(10) 0.0019(9)
C6 0.0215(14) 0.0192(13) 0.0164(12) 0.0048(10) 0.0064(11) 0.0015(11)
C7 0.0137(12) 0.0153(12) 0.0138(12) -0.0002(9) 0.0051(9) 0.0014(9)
C11 0.0176(12) 0.0119(11) 0.0151(12) 0.0022(9) 0.0024(10) -0.0008(9)
C12 0.0222(14) 0.0256(14) 0.0175(13) 0.0006(11) 0.0047(11) 0.0023(11)
C13 0.0345(16) 0.0266(15) 0.0157(13) -0.0022(11) 0.0047(12) 0.0039(12)
C14 0.0324(16) 0.0216(14) 0.0183(13) 0.0009(11) -0.0050(12) -0.0025(12)
C15 0.0194(14) 0.0327(16) 0.0263(15) 0.0073(12) -0.0010(11) -0.0069(12)
C16 0.0175(13) 0.0288(15) 0.0208(13) 0.0051(11) 0.0037(11) -0.0013(11)
C21 0.0100(11) 0.0167(12) 0.0157(12) 0.0054(10) 0.0030(9) 0.0016(9)
C22 0.0131(12) 0.0188(12) 0.0180(12) 0.0052(10) 0.0042(10) 0.0028(10)
C23 0.0199(13) 0.0300(15) 0.0163(13) 0.0081(11) 0.0058(10) 0.0076(11)
C24 0.0204(13) 0.0322(15) 0.0276(15) 0.0182(12) 0.0118(11) 0.0084(12)
C25 0.0193(13) 0.0185(13) 0.0318(15) 0.0117(11) 0.0082(11) 0.0036(10)
C26 0.0135(12) 0.0171(12) 0.0192(12) 0.0038(10) 0.0040(10) 0.0032(10)
C31 0.0152(12) 0.0181(12) 0.0151(12) 0.0044(10) 0.0065(10) 0.0044(10)
C32 0.0143(12) 0.0182(13) 0.0211(13) 0.0046(10) 0.0058(10) 0.0026(10)
C33 0.0194(13) 0.0207(13) 0.0297(15) 0.0105(11) 0.0098(11) 0.0037(11)
C34 0.0267(14) 0.0268(14) 0.0220(14) 0.0133(12) 0.0108(11) 0.0077(11)
C35 0.0267(15) 0.0252(14) 0.0163(13) 0.0040(11) 0.0026(11) 0.0051(11)
C36 0.0201(13) 0.0174(12) 0.0188(13) 0.0044(10) 0.0059(10) 0.0025(10)
C41 0.0125(11) 0.0172(12) 0.0127(11) 0.0012(10) 0.0029(9) 0.0015(9)
C42 0.0188(13) 0.0183(13) 0.0162(12) 0.0037(10) 0.0051(10) 0.0020(10)
C43 0.0210(13) 0.0233(14) 0.0191(13) 0.0028(11) 0.0048(10) 0.0089(11)
C44 0.0142(13) 0.0343(16) 0.0236(14) 0.0056(12) 0.0056(11) 0.0067(11)
C45 0.0186(14) 0.0312(15) 0.0289(15) 0.0115(12) 0.0109(11) 0.0014(11)
C46 0.0195(13) 0.0193(13) 0.0222(13) 0.0057(11) 0.0082(11) 0.0029(10)
C51 0.0227(13) 0.0187(13) 0.0151(12) 0.0050(10) 0.0078(10) 0.0023(10)
C52 0.0243(14) 0.0230(14) 0.0167(13) 0.0027(11) 0.0050(11) -0.0019(11)
C53 0.0371(17) 0.0198(14) 0.0235(14) 0.0004(11) 0.0135(12) -0.0050(12)
C54 0.0427(17) 0.0182(13) 0.0216(14) 0.0057(11) 0.0155(13) 0.0066(12)
C55 0.0317(15) 0.0249(15) 0.0189(13) 0.0063(11) 0.0079(12) 0.0081(12)
C56 0.0247(14) 0.0241(14) 0.0198(13) 0.0044(11) 0.0062(11) -0.0005(11)
C61 0.0167(13) 0.0192(13) 0.0188(13) 0.0021(10) 0.0050(10) -0.0015(10)
C62 0.0324(16) 0.0301(16) 0.0222(14) 0.0092(12) 0.0127(12) 0.0067(12)
C63 0.0347(17) 0.0320(17) 0.0312(16) 0.0099(13) 0.0107(13) 0.0144(13)
C64 0.0253(15) 0.0300(16) 0.0287(15) -0.0030(13) 0.0120(12) 0.0008(12)
C65 0.0354(17) 0.0338(16) 0.0198(14) 0.0042(12) 0.0137(12) -0.0003(13)
C66 0.0288(15) 0.0257(15) 0.0213(14) 0.0066(12) 0.0074(12) 0.0037(12)
C71 0.0183(13) 0.0164(12) 0.0186(13) 0.0051(10) 0.0028(10) -0.0026(10)
C72 0.0177(13) 0.0212(14) 0.0222(13) 0.0015(11) 0.0029(11) -0.0002(10)
C73 0.0264(15) 0.0295(15) 0.0198(14) -0.0034(12) 0.0041(11) -0.0018(12)
C74 0.0282(16) 0.0392(18) 0.0193(14) 0.0008(13) -0.0055(12) -0.0039(13)
C75 0.0158(14) 0.0433(18) 0.0313(16) 0.0063(14) -0.0017(12) 0.0008(13)
C76 0.0202(14) 0.0297(15) 0.0246(14) 0.0034(12) 0.0070(11) 0.0014(11)
C81 0.0209(13) 0.0115(11) 0.0150(12) 0.0039(9) 0.0077(10) -0.0002(10)
C82 0.0202(13) 0.0139(12) 0.0180(12) 0.0055(10) 0.0063(10) 0.0013(10)
C83 0.0270(14) 0.0161(12) 0.0143(12) 0.0044(10) 0.0048(10) 0.0009(10)
C84 0.0287(14) 0.0137(12) 0.0211(13) 0.0015(10) 0.0134(11) 0.0004(10)
C85 0.0205(13) 0.0141(12) 0.0263(14) 0.0068(11) 0.0115(11) 0.0028(10)
C86 0.0200(13) 0.0146(12) 0.0181(12) 0.0034(10) 0.0054(10) 0.0031(10)
C9 0.054(2) 0.041(2) 0.045(2) 0.0021(17) -0.0037(18) -0.0033(17)
Cl1 0.0374(5) 0.0639(6) 0.0498(5) 0.0044(5) 0.0157(4) -0.0026(4)
Cl2 0.1091(10) 0.0480(6) 0.0779(8) 0.0209(6) -0.0491(8) -0.0122(6)

loop_
_atom_type_symbol
_atom_type_description
_atom_type_scat_dispersion_real
_atom_type_scat_dispersion_imag
_atom_type_scat_source
C C 0.0033 0.0016 'International Tables Vol C Tables 4.2.6.8 and 6.1.1.4'
H H 0.0000 0.0000 'International Tables Vol C Tables 4.2.6.8 and 6.1.1.4'
O O 0.0106 0.0060 'International Tables Vol C Tables 4.2.6.8 and 6.1.1.4'
P P 0.1023 0.0942 'International Tables Vol C Tables 4.2.6.8 and 6.1.1.4'
S S 0.1246 0.1234 'International Tables Vol C Tables 4.2.6.8 and 6.1.1.4'
Cl Cl 0.1484 0.1585 'International Tables Vol C Tables 4.2.6.8 and 6.1.1.4'
Ru Ru -1.2594 0.8363 'International Tables Vol C Tables 4.2.6.8 and 6.1.1.4'
Sn Sn -0.6537 1.4246 'International Tables Vol C Tables 4.2.6.8 and 6.1.1.4'

loop_
_geom_angle_atom_site_label_1
_geom_angle_atom_site_label_2
_geom_angle_atom_site_label_3
_geom_angle
_geom_angle_site_symmetry_1
_geom_angle_site_symmetry_3
_geom_angle_publ_flag
C61 Sn1 C71 106.13(10) . . ?
C61 Sn1 C51 104.97(10) . . ?
C71 Sn1 C51 107.29(10) . . ?
C61 Sn1 Ru1 115.13(7) . . ?
C71 Sn1 Ru1 109.31(7) . . ?
C51 Sn1 Ru1 113.49(7) . . ?
C2 Ru1 C1 91.96(11) . . ?
C2 Ru1 S1 165.74(8) . . ?
C1 Ru1 S1 96.89(8) . . ?
C2 Ru1 S2 97.45(8) . . ?
C1 Ru1 S2 170.43(8) . . ?
S1 Ru1 S2 73.54(2) . . ?
C2 Ru1 Sn1 85.78(8) . . ?
C1 Ru1 Sn1 89.48(8) . . ?
S1 Ru1 Sn1 105.386(17) . . ?
S2 Ru1 Sn1 92.908(16) . . ?
C2 Ru1 Ru2 112.38(8) . . ?
C1 Ru1 Ru2 120.92(8) . . ?
S1 Ru1 Ru2 53.398(15) . . ?
S2 Ru1 Ru2 53.518(15) . . ?
Sn1 Ru1 Ru2 142.342(9) . . ?
C4 Ru2 C3 91.03(11) . . ?
C4 Ru2 P1 95.22(8) . . ?
C3 Ru2 P1 95.97(8) . . ?
C4 Ru2 S1 97.17(8) . . ?
C3 Ru2 S1 120.58(8) . . ?
P1 Ru2 S1 140.96(2) . . ?
C4 Ru2 S2 169.19(8) . . ?
C3 Ru2 S2 97.27(8) . . ?
P1 Ru2 S2 90.81(2) . . ?
S1 Ru2 S2 72.64(2) . . ?
C4 Ru2 Ru3 114.59(8) . . ?
C3 Ru2 Ru3 153.69(8) . . ?
P1 Ru2 Ru3 87.865(16) . . ?
S1 Ru2 Ru3 53.372(15) . . ?
S2 Ru2 Ru3 56.572(15) . . ?
C4 Ru2 Ru1 122.85(8) . . ?
C3 Ru2 Ru1 74.86(8) . . ?
P1 Ru2 Ru1 140.443(17) . . ?
S1 Ru2 Ru1 51.619(15) . . ?
S2 Ru2 Ru1 53.659(15) . . ?
Ru3 Ru2 Ru1 85.630(8) . . ?
C5 Ru3 C6 99.22(10) . . ?
C5 Ru3 P2 91.67(7) . . ?
C6 Ru3 P2 96.18(8) . . ?
C5 Ru3 S1 95.47(7) . . ?
C6 Ru3 S1 106.36(8) . . ?
P2 Ru3 S1 154.87(2) . . ?
C5 Ru3 S2 153.79(7) . . ?
C6 Ru3 S2 106.63(8) . . ?
P2 Ru3 S2 89.84(2) . . ?
S1 Ru3 S2 73.36(2) . . ?
C5 Ru3 Ru2 98.50(7) . . ?
C6 Ru3 Ru2 156.12(8) . . ?
P2 Ru3 Ru2 99.184(17) . . ?
S1 Ru3 Ru2 55.953(16) . . ?
S2 Ru3 Ru2 55.484(14) . . ?
C11 P1 C21 102.85(11) . . ?
C11 P1 C7 104.23(11) . . ?
C21 P1 C7 102.59(11) . . ?
C11 P1 Ru2 112.21(8) . . ?
C21 P1 Ru2 118.93(8) . . ?
C7 P1 Ru2 114.34(8) . . ?
C31 P2 C41 100.14(11) . . ?
C31 P2 C7 108.51(12) . . ?
C41 P2 C7 106.07(11) . . ?
C31 P2 Ru3 116.75(8) . . ?
C41 P2 Ru3 116.21(8) . . ?
C7 P2 Ru3 108.40(8) . . ?
Ru2 S2 Ru1 72.823(17) . . ?
Ru2 S2 Ru3 67.944(16) . . ?
Ru1 S2 Ru3 102.63(2) . . ?
C81 S1 Ru3 121.04(8) . . ?
C81 S1 Ru1 129.05(8) . . ?
Ru3 S1 Ru1 109.91(2) . . ?
C81 S1 Ru2 121.07(8) . . ?
Ru3 S1 Ru2 70.675(17) . . ?
Ru1 S1 Ru2 74.983(18) . . ?
O1 C1 Ru1 175.5(2) . . ?
O2 C2 Ru1 178.1(2) . . ?
O3 C3 Ru2 172.8(2) . . ?
O4 C4 Ru2 177.5(2) . . ?
O5 C5 Ru3 176.3(2) . . ?
O6 C6 Ru3 177.2(2) . . ?
P2 C7 P1 111.31(12) . . ?
C12 C11 C16 118.4(2) . . ?
C12 C11 P1 122.0(2) . . ?
C16 C11 P1 119.24(19) . . ?
C13 C12 C11 120.5(3) . . ?
C14 C13 C12 120.4(3) . . ?
C13 C14 C15 119.6(3) . . ?
C14 C15 C16 120.2(3) . . ?
C15 C16 C11 120.8(3) . . ?
C22 C21 C26 119.1(2) . . ?
C22 C21 P1 121.15(19) . . ?
C26 C21 P1 119.65(18) . . ?
C23 C22 C21 120.2(2) . . ?
C24 C23 C22 120.7(2) . . ?
C23 C24 C25 119.6(2) . . ?
C26 C25 C24 120.4(2) . . ?
C25 C26 C21 120.0(2) . . ?
C32 C31 C36 118.8(2) . . ?
C32 C31 P2 123.76(19) . . ?
C36 C31 P2 117.22(19) . . ?
C33 C32 C31 120.2(2) . . ?
C34 C33 C32 120.5(3) . . ?
C33 C34 C35 119.9(2) . . ?
C36 C35 C34 119.7(2) . . ?
C35 C36 C31 120.9(2) . . ?
C42 C41 C46 118.9(2) . . ?
C42 C41 P2 121.29(19) . . ?
C46 C41 P2 119.53(19) . . ?
C43 C42 C41 120.7(2) . . ?
C42 C43 C44 119.7(2) . . ?
C45 C44 C43 120.1(2) . . ?
C44 C45 C46 120.3(3) . . ?
C45 C46 C41 120.3(2) . . ?
C56 C51 C52 118.2(2) . . ?
C56 C51 Sn1 123.02(19) . . ?
C52 C51 Sn1 118.77(19) . . ?
C53 C52 C51 120.7(3) . . ?
C54 C53 C52 120.1(3) . . ?
C55 C54 C53 120.0(3) . . ?
C54 C55 C56 120.1(3) . . ?
C55 C56 C51 120.9(3) . . ?
C66 C61 C62 117.7(2) . . ?
C66 C61 Sn1 120.61(19) . . ?
C62 C61 Sn1 121.70(19) . . ?
C63 C62 C61 121.3(3) . . ?
C64 C63 C62 120.1(3) . . ?
C65 C64 C63 119.5(3) . . ?
C64 C65 C66 120.2(3) . . ?
C65 C66 C61 121.2(3) . . ?
C72 C71 C76 118.1(2) . . ?
C72 C71 Sn1 120.35(19) . . ?
C76 C71 Sn1 121.48(19) . . ?
C71 C72 C73 121.2(2) . . ?
C74 C73 C72 119.5(3) . . ?
C75 C74 C73 120.3(3) . . ?
C74 C75 C76 119.8(3) . . ?
C71 C76 C75 121.0(3) . . ?
C86 C81 C82 121.1(2) . . ?
C86 C81 S1 121.06(19) . . ?
C82 C81 S1 117.82(19) . . ?
C83 C82 C81 119.3(2) . . ?
C82 C83 C84 119.9(2) . . ?
C85 C84 C83 120.1(2) . . ?
C84 C85 C86 120.5(2) . . ?
C81 C86 C85 119.0(2) . . ?
Cl2 C9 Cl1 112.2(2) . . ?

loop_
_geom_bond_atom_site_label_1
_geom_bond_atom_site_label_2
_geom_bond_distance
_geom_bond_site_symmetry_2
_geom_bond_publ_flag
Sn1 C61 2.155(3) . ?
Sn1 C71 2.160(3) . ?
Sn1 C51 2.169(3) . ?
Sn1 Ru1 2.6139(3) . ?
Ru1 C2 1.871(3) . ?
Ru1 C1 1.878(3) . ?
Ru1 S1 2.3562(6) . ?
Ru1 S2 2.4476(6) . ?
Ru1 Ru2 2.9030(3) . ?
Ru2 C4 1.890(3) . ?
Ru2 C3 1.915(3) . ?
Ru2 P1 2.3217(6) . ?
Ru2 S1 2.4130(6) . ?
Ru2 S2 2.4432(6) . ?
Ru2 Ru3 2.7481(3) . ?
Ru3 C5 1.882(3) . ?
Ru3 C6 1.925(3) . ?
Ru3 P2 2.3202(6) . ?
Ru3 S1 2.3371(6) . ?
Ru3 S2 2.4746(6) . ?
P1 C11 1.830(2) . ?
P1 C21 1.839(2) . ?
P1 C7 1.854(2) . ?
P2 C31 1.825(3) . ?
P2 C41 1.836(2) . ?
P2 C7 1.844(2) . ?
S1 C81 1.787(2) . ?
O1 C1 1.151(3) . ?
O2 C2 1.154(3) . ?
O3 C3 1.149(3) . ?
O4 C4 1.155(3) . ?
O5 C5 1.152(3) . ?
O6 C6 1.143(3) . ?
C11 C12 1.399(4) . ?
C11 C16 1.401(4) . ?
C12 C13 1.398(4) . ?
C13 C14 1.387(4) . ?
C14 C15 1.388(4) . ?
C15 C16 1.392(4) . ?
C21 C22 1.400(3) . ?
C21 C26 1.409(3) . ?
C22 C23 1.390(4) . ?
C23 C24 1.383(4) . ?
C24 C25 1.396(4) . ?
C25 C26 1.391(4) . ?
C31 C32 1.396(4) . ?
C31 C36 1.402(3) . ?
C32 C33 1.393(4) . ?
C33 C34 1.389(4) . ?
C34 C35 1.391(4) . ?
C35 C36 1.390(4) . ?
C41 C42 1.400(3) . ?
C41 C46 1.401(4) . ?
C42 C43 1.393(4) . ?
C43 C44 1.394(4) . ?
C44 C45 1.387(4) . ?
C45 C46 1.392(4) . ?
C51 C56 1.400(4) . ?
C51 C52 1.401(4) . ?
C52 C53 1.401(4) . ?
C53 C54 1.386(4) . ?
C54 C55 1.385(4) . ?
C55 C56 1.397(4) . ?
C61 C66 1.396(4) . ?
C61 C62 1.397(4) . ?
C62 C63 1.393(4) . ?
C63 C64 1.388(4) . ?
C64 C65 1.383(4) . ?
C65 C66 1.396(4) . ?
C71 C72 1.396(4) . ?
C71 C76 1.397(4) . ?
C72 C73 1.397(4) . ?
C73 C74 1.389(4) . ?
C74 C75 1.383(4) . ?
C75 C76 1.397(4) . ?
C81 C86 1.391(3) . ?
C81 C82 1.399(3) . ?
C82 C83 1.397(3) . ?
C83 C84 1.398(4) . ?
C84 C85 1.391(4) . ?
C85 C86 1.398(3) . ?
C9 Cl2 1.756(4) . ?
C9 Cl1 1.778(4) . ?
